data_2016508
loop_
_publ_author_name
'Kozlov, Leonid'
'Goldberg, Israel'

_publ_section_title
;
 Supramolecular interaction patterns in the zinc(II) dichloride and
 tin(IV) tetrachloride complexes with
 dipyrido[<i>f</i>,<i>h</i>]quinoxaline-6,7-dicarbonitrile
;
_journal_coeditor_code LN3086
_journal_issue 3
_journal_name_full 'Acta Crystallographica Section C'
_journal_page_first m123
_journal_page_last m126
_journal_paper_doi 10.1107/S010827010800303X
_journal_volume 64
_journal_year 2008
_chemical_formula_iupac '[Sn Cl4 (C16 H6 N6)]'
_chemical_formula_moiety 'C16 H6 Cl4 N6 Sn'
_chemical_formula_sum 'C16 H6 Cl4 N6 Sn'
_chemical_formula_weight 542.77
_chemical_name_systematic
;
tetrachlorido(dipyrido[f,h]quinoxaline-6,7-dicarbonitrile)tin(IV)
;
_space_group_IT_number 62
_symmetry_cell_setting orthorhombic
_symmetry_space_group_name_Hall '-P 2ac 2n'
_symmetry_space_group_name_H-M 'P n m a'
_atom_sites_solution_hydrogens geom
_atom_sites_solution_primary direct
_atom_sites_solution_secondary difmap
_audit_creation_method SHELXL97
_cell_angle_alpha 90.00
_cell_angle_beta 90.00
_cell_angle_gamma 90.00
_cell_formula_units_Z 4
_cell_length_a 14.8630(4)
_cell_length_b 12.8457(3)
_cell_length_c 9.8852(2)
_cell_measurement_reflns_used 2487
_cell_measurement_temperature 110(2)
_cell_measurement_theta_max 27.88
_cell_measurement_theta_min 2.47
_cell_volume 1887.34(8)
_computing_cell_refinement 'DENZO (Otwinowski & Minor, 1997)'
_computing_data_collection 'COLLECT (Nonius, 1999)'
_computing_data_reduction 'DENZO (Otwinowski & Minor, 1997)'
_computing_molecular_graphics
;
ORTEPIII (Burnett & Johnson, 1996) and Mercury (Macrae <i>et al.</i>,
2006)
;
_computing_publication_material 'SHELXL97 (Sheldrick, 2008)'
_computing_structure_refinement 'SHELXL97 (Sheldrick, 2008)'
_computing_structure_solution 'SIR97 (Altomare <i>et al.</i>,  1994)'
_diffrn_ambient_temperature 110(2)
_diffrn_detector_area_resol_mean 12.8
_diffrn_measured_fraction_theta_full 0.978
_diffrn_measured_fraction_theta_max 0.978
_diffrn_measurement_device_type 'Nonius KappaCCD'
_diffrn_measurement_method '1 deg. \f scans'
_diffrn_radiation_monochromator graphite
_diffrn_radiation_source 'fine-focus sealed tube'
_diffrn_radiation_type MoK\a
_diffrn_radiation_wavelength 0.71073
_diffrn_reflns_av_R_equivalents 0.0550
_diffrn_reflns_av_sigmaI/netI 0.0359
_diffrn_reflns_limit_h_max 0
_diffrn_reflns_limit_h_min -19
_diffrn_reflns_limit_k_max 15
_diffrn_reflns_limit_k_min 0
_diffrn_reflns_limit_l_max 12
_diffrn_reflns_limit_l_min 0
_diffrn_reflns_number 14219
_diffrn_reflns_theta_full 27.88
_diffrn_reflns_theta_max 27.88
_diffrn_reflns_theta_min 2.47
_diffrn_standards_number 0
_exptl_absorpt_coefficient_mu 1.934
_exptl_absorpt_correction_T_max 0.9152
_exptl_absorpt_correction_T_min 0.4919
_exptl_absorpt_correction_type multi-scan
_exptl_absorpt_process_details '(Blessing, 1995)'
_exptl_crystal_colour brown
_exptl_crystal_density_diffrn 1.910
_exptl_crystal_density_method 'not measured'
_exptl_crystal_description needle
_exptl_crystal_F_000 1048
_exptl_crystal_size_max 0.55
_exptl_crystal_size_mid 0.15
_exptl_crystal_size_min 0.06
_refine_diff_density_max 0.531
_refine_diff_density_min -0.775
_refine_ls_extinction_method none
_refine_ls_goodness_of_fit_ref 1.035
_refine_ls_hydrogen_treatment constr
_refine_ls_matrix_type full
_refine_ls_number_parameters 127
_refine_ls_number_reflns 2292
_refine_ls_number_restraints 0
_refine_ls_restrained_S_all 1.035
_refine_ls_R_factor_all 0.0560
_refine_ls_R_factor_gt 0.0378
_refine_ls_shift/su_max 0.001
_refine_ls_shift/su_mean 0.000
_refine_ls_structure_factor_coef Fsqd
_refine_ls_weighting_details 'calc w = 1/[\s^2^(Fo^2^)+(0.0419P)^2^+1.6487P] where P=(Fo^2^+2Fc^2^)/3'
_refine_ls_weighting_scheme calc
_refine_ls_wR_factor_gt 0.0818
_refine_ls_wR_factor_ref 0.0892
_reflns_number_gt 1822
_reflns_number_total 2292
_reflns_threshold_expression I>2\s(I)
_cod_data_source_file ln3086.cif
_cod_data_source_block II
_cod_database_code 2016508
_cod_database_fobs_code 2016508

loop_
_symmetry_equiv_pos_as_xyz
'x, y, z'
'-x+1/2, -y, z+1/2'
'x+1/2, -y+1/2, -z+1/2'
'-x, y+1/2, -z'
'-x, -y, -z'
'x-1/2, y, -z-1/2'
'-x-1/2, y-1/2, z-1/2'
'x, -y-1/2, z'

loop_
_atom_site_type_symbol
_atom_site_label
_atom_site_fract_x
_atom_site_fract_y
_atom_site_fract_z
_atom_site_U_iso_or_equiv
_atom_site_adp_type
_atom_site_calc_flag
_atom_site_refinement_flags
_atom_site_occupancy
Sn Sn1 0.45953(2) 0.2500 0.17411(3) 0.03787(13) Uani d S 1
Cl Cl2 0.54487(7) 0.39021(8) 0.25853(10) 0.0538(3) Uani d . 1
Cl Cl3 0.35726(9) 0.2500 0.36490(12) 0.0467(3) Uani d S 1
Cl Cl4 0.53914(8) 0.2500 -0.03944(12) 0.0424(3) Uani d S 1
N N5 0.35850(18) 0.1448(2) 0.0769(3) 0.0351(6) Uani d . 1
C C6 0.3634(3) 0.0404(3) 0.0708(3) 0.0413(8) Uani d . 1
H H6 0.4159 0.0065 0.1031 0.050 Uiso calc R 1
C C7 0.2938(3) -0.0191(3) 0.0186(4) 0.0444(9) Uani d . 1
H H7 0.2993 -0.0927 0.0140 0.053 Uiso calc R 1
C C8 0.2174(2) 0.0284(3) -0.0261(3) 0.0399(8) Uani d . 1
H H8 0.1687 -0.0120 -0.0596 0.048 Uiso calc R 1
C C9 0.2111(2) 0.1379(3) -0.0224(3) 0.0333(7) Uani d . 1
C C10 0.1330(2) 0.1950(3) -0.0685(3) 0.0339(7) Uani d . 1
C C11 0.2841(2) 0.1933(3) 0.0293(3) 0.0342(7) Uani d . 1
N N12 0.06107(19) 0.1398(2) -0.1106(3) 0.0387(7) Uani d . 1
C C13 -0.0094(2) 0.1958(3) -0.1474(3) 0.0374(7) Uani d . 1
C C14 -0.0903(3) 0.1424(3) -0.1920(3) 0.0429(8) Uani d . 1
N N15 -0.1568(2) 0.1093(3) -0.2295(3) 0.0535(9) Uani d . 1

loop_
_atom_site_aniso_label
_atom_site_aniso_U_11
_atom_site_aniso_U_22
_atom_site_aniso_U_33
_atom_site_aniso_U_12
_atom_site_aniso_U_13
_atom_site_aniso_U_23
Sn1 0.0388(2) 0.0459(2) 0.02890(18) 0.000 -0.00373(14) 0.000
Cl2 0.0563(6) 0.0621(6) 0.0431(5) -0.0125(5) -0.0116(4) -0.0052(4)
Cl3 0.0546(8) 0.0520(7) 0.0334(6) 0.000 0.0042(5) 0.000
Cl4 0.0369(7) 0.0582(8) 0.0320(6) 0.000 -0.0009(5) 0.000
N5 0.0349(15) 0.0405(16) 0.0299(13) 0.0000(12) 0.0005(11) 0.0026(12)
C6 0.045(2) 0.0399(19) 0.0394(18) 0.0053(15) 0.0009(16) 0.0058(15)
C7 0.051(2) 0.0359(18) 0.046(2) 0.0009(16) 0.0048(18) 0.0037(16)
C8 0.043(2) 0.0391(18) 0.0374(18) -0.0066(15) 0.0041(15) 0.0013(15)
C9 0.0345(18) 0.0387(17) 0.0268(15) -0.0024(14) 0.0046(13) 0.0015(13)
C10 0.0314(17) 0.0448(18) 0.0255(15) -0.0045(14) 0.0038(13) -0.0026(13)
C11 0.0377(19) 0.0375(18) 0.0275(15) 0.0018(14) 0.0045(14) 0.0027(13)
N12 0.0370(16) 0.0471(16) 0.0321(14) -0.0034(13) 0.0017(12) 0.0000(13)
C13 0.0322(17) 0.0498(19) 0.0302(16) -0.0039(15) -0.0001(14) 0.0007(14)
C14 0.044(2) 0.051(2) 0.0338(18) -0.0040(17) -0.0017(16) 0.0045(16)
N15 0.048(2) 0.067(2) 0.0454(18) -0.0081(17) -0.0077(16) 0.0058(16)

loop_
_atom_type_symbol
_atom_type_description
_atom_type_scat_dispersion_real
_atom_type_scat_dispersion_imag
_atom_type_scat_source
C C 0.0033 0.0016 'International Tables Vol C Tables 4.2.6.8 and 6.1.1.4'
H H 0.0000 0.0000 'International Tables Vol C Tables 4.2.6.8 and 6.1.1.4'
N N 0.0061 0.0033 'International Tables Vol C Tables 4.2.6.8 and 6.1.1.4'
Cl Cl 0.1484 0.1585 'International Tables Vol C Tables 4.2.6.8 and 6.1.1.4'
Sn Sn -0.6537 1.4246 'International Tables Vol C Tables 4.2.6.8 and 6.1.1.4'

loop_
_geom_angle_atom_site_label_1
_geom_angle_atom_site_label_2
_geom_angle_atom_site_label_3
_geom_angle_site_symmetry_1
_geom_angle_site_symmetry_3
_geom_angle
N5 Sn1 N5 . 8_565 74.33(14)
N5 Sn1 Cl2 . 8_565 92.96(8)
N5 Sn1 Cl2 . . 167.29(8)
Cl2 Sn1 Cl2 8_565 . 99.74(5)
N5 Sn1 Cl4 . . 87.33(7)
Cl2 Sn1 Cl4 . . 92.62(3)
N5 Sn1 Cl3 . . 85.03(7)
Cl2 Sn1 Cl3 . . 93.56(3)
Cl4 Sn1 Cl3 . . 170.40(4)
C6 N5 C11 . . 119.2(3)
C6 N5 Sn1 . . 125.9(2)
C11 N5 Sn1 . . 114.8(2)
N5 C6 C7 . . 121.8(3)
N5 C6 H6 . . 119.1
C7 C6 H6 . . 119.1
C8 C7 C6 . . 119.7(4)
C8 C7 H7 . . 120.2
C6 C7 H7 . . 120.2
C7 C8 C9 . . 119.6(3)
C7 C8 H8 . . 120.2
C9 C8 H8 . . 120.2
C11 C9 C8 . . 117.8(3)
C11 C9 C10 . . 118.8(3)
C8 C9 C10 . . 123.4(3)
N12 C10 C10 . 8_565 121.69(19)
N12 C10 C9 . . 117.9(3)
C10 C10 C9 8_565 . 120.46(18)
N5 C11 C9 . . 121.9(3)
N5 C11 C11 . 8_565 117.43(18)
C9 C11 C11 . 8_565 120.66(19)
C13 N12 C10 . . 115.3(3)
N12 C13 C13 . 8_565 123.0(2)
N12 C13 C14 . . 118.8(3)
C13 C13 C14 8_565 . 118.2(2)
N15 C14 C13 . . 173.8(4)

loop_
_geom_bond_atom_site_label_1
_geom_bond_atom_site_label_2
_geom_bond_site_symmetry_2
_geom_bond_distance
Sn1 N5 . 2.237(3)
Sn1 Cl2 . 2.3556(10)
Sn1 Cl4 . 2.4200(12)
Sn1 Cl3 . 2.4223(13)
N5 C6 . 1.344(4)
N5 C11 . 1.353(4)
C6 C7 . 1.386(5)
C6 H6 . 0.9500
C7 C8 . 1.362(5)
C7 H7 . 0.9500
C8 C9 . 1.410(5)
C8 H8 . 0.9500
C9 C11 . 1.395(5)
C9 C10 . 1.446(5)
C10 N12 . 1.349(4)
C10 C10 8_565 1.414(7)
C11 C11 8_565 1.457(6)
N12 C13 . 1.322(4)
C13 C13 8_565 1.391(7)
C13 C14 . 1.452(5)
C14 N15 . 1.138(5)

loop_
_geom_torsion_atom_site_label_1
_geom_torsion_atom_site_label_2
_geom_torsion_atom_site_label_3
_geom_torsion_atom_site_label_4
_geom_torsion_site_symmetry_1
_geom_torsion_site_symmetry_4
_geom_torsion
N5 Sn1 N5 C6 8_565 . 175.3(2)
Cl2 Sn1 N5 C6 8_565 . -5.2(3)
Cl2 Sn1 N5 C6 . . 177.4(2)
Cl4 Sn1 N5 C6 . . 87.3(3)
Cl3 Sn1 N5 C6 . . -98.5(3)
N5 Sn1 N5 C11 8_565 . -9.4(2)
Cl2 Sn1 N5 C11 8_565 . 170.2(2)
Cl2 Sn1 N5 C11 . . -7.3(5)
Cl4 Sn1 N5 C11 . . -97.4(2)
Cl3 Sn1 N5 C11 . . 76.8(2)
C11 N5 C6 C7 . . -0.8(5)
Sn1 N5 C6 C7 . . 174.4(2)
N5 C6 C7 C8 . . -1.1(5)
C6 C7 C8 C9 . . 1.8(5)
C7 C8 C9 C11 . . -0.8(5)
C7 C8 C9 C10 . . 179.6(3)
C13 N12 C10 C10 . 8_565 -2.0(3)
C13 N12 C10 C9 . . 177.8(3)
C11 C9 C10 N12 . . -176.1(3)
C8 C9 C10 N12 . . 3.5(5)
C11 C9 C10 C10 . 8_565 3.8(3)
C8 C9 C10 C10 . 8_565 -176.7(2)
C6 N5 C11 C9 . . 1.8(4)
Sn1 N5 C11 C9 . . -173.8(2)
C6 N5 C11 C11 . 8_565 -175.9(2)
Sn1 N5 C11 C11 . 8_565 8.4(2)
C8 C9 C11 N5 . . -1.0(4)
C10 C9 C11 N5 . . 178.6(3)
C8 C9 C11 C11 . 8_565 176.6(2)
C10 C9 C11 C11 . 8_565 -3.8(3)
C10 N12 C13 C13 . 8_565 2.0(3)
C10 N12 C13 C14 . . -179.0(3)
